data_4062233
_journal_name_full Organometallics
_journal_year 2003
_chemical_formula_sum 'C139 H151 K4 N3 O6 P8'
_chemical_formula_weight 2363.79
_space_group_IT_number 14
_symmetry_cell_setting monoclinic
_symmetry_space_group_name_Hall '-P 2yn'
_symmetry_space_group_name_H-M 'P 1 21/n 1'
_cell_angle_alpha 90.00
_cell_angle_beta 92.049(11)
_cell_angle_gamma 90.00
_cell_formula_units_Z 4
_cell_length_a 26.756(4)
_cell_length_b 17.5983(17)
_cell_length_c 27.040(3)
_cell_measurement_temperature 120(2)
_cell_volume 12724(3)
_diffrn_ambient_temperature 120(2)
_exptl_crystal_density_diffrn 1.234
_cod_original_sg_symbol_H-M 'P 21/n'
_cod_database_code 4062233

loop_
_symmetry_equiv_pos_as_xyz
'x, y, z'
'-x+1/2, y+1/2, -z+1/2'
'-x, -y, -z'
'x-1/2, -y-1/2, z-1/2'

loop_
_atom_site_label
_atom_site_type_symbol
_atom_site_fract_x
_atom_site_fract_y
_atom_site_fract_z
_atom_site_U_iso_or_equiv
_atom_site_adp_type
_atom_site_occupancy
_atom_site_symmetry_multiplicity
_atom_site_calc_flag
_atom_site_refinement_flags
_atom_site_disorder_assembly
_atom_site_disorder_group
K1 K 0.31269(4) 0.76087(6) 0.57305(4) 0.0397(2) Uani 1 1 d . . .
K2 K 0.58170(4) 0.75975(6) 0.81422(4) 0.0385(2) Uani 1 1 d . . .
K3 K 0.18351(5) 0.78746(7) 0.75146(4) 0.0515(3) Uani 1 1 d . . .
K4 K 0.75432(4) 0.75922(7) 0.68293(5) 0.0516(3) Uani 1 1 d . . .
P1 P 0.43562(4) 0.72087(6) 0.58754(4) 0.0287(2) Uani 1 1 d . . .
P2 P 0.42724(4) 0.80664(6) 0.67842(4) 0.0271(2) Uani 1 1 d . . .
P3 P 0.64097(4) 0.67781(6) 0.69970(4) 0.0271(2) Uani 1 1 d . . .
P4 P 0.64675(4) 0.84230(6) 0.69966(4) 0.0293(2) Uani 1 1 d . . .
P5 P 0.08226(4) 0.71720(6) 0.43697(4) 0.0320(2) Uani 1 1 d . . .
P6 P 0.17474(4) 0.79612(6) 0.41797(4) 0.0278(2) Uani 1 1 d . . .
P7 P 0.20266(4) 0.86022(6) 0.63110(4) 0.0300(2) Uani 1 1 d . . .
P8 P 0.19744(4) 0.69652(6) 0.64248(4) 0.0306(2) Uani 1 1 d . . .
N1 N 0.2776(3) 0.8167(6) 0.7941(4) 0.117(3) Uani 1 1 d . . .
N2 N 0.2230(5) 0.6643(5) 0.8089(3) 0.128(4) Uani 1 1 d . . .
N3 N 0.1409(3) 0.7641(5) 0.8469(3) 0.092(2) Uani 1 1 d . . .
O1 O 0.0821(3) 0.8116(5) 0.7277(4) 0.159(4) Uani 1 1 d . . .
O2 O 0.1446(5) 0.9309(4) 0.7709(3) 0.178(5) Uani 1 1 d . . .
O3 O 0.79096(18) 0.6471(3) 0.6241(2) 0.0824(15) Uani 1 1 d . A .
O4 O 0.8444(2) 0.7841(4) 0.6418(3) 0.0956(18) Uani 1 1 d . A .
O5 O 0.7832(4) 0.8254(8) 0.7681(5) 0.092(4) Uani 0.649(14) 1 d PD A 1
O5A O 0.7770(8) 0.8662(11) 0.7580(7) 0.070(5) Uani 0.351(14) 1 d PD A 2
O6 O 0.7949(4) 0.6687(9) 0.7557(4) 0.081(3) Uani 0.649(14) 1 d PD A 1
O6A O 0.8048(8) 0.7160(11) 0.7679(7) 0.081(6) Uani 0.351(14) 1 d PD A 2
C1 C 0.46650(14) 0.7526(2) 0.64202(15) 0.0253(8) Uani 1 1 d U . .
C2 C 0.52359(14) 0.7466(2) 0.64480(15) 0.0264(8) Uani 1 1 d U . .
C3 C 0.54950(14) 0.7680(2) 0.69469(15) 0.0251(8) Uani 1 1 d U A .
C4 C 0.60680(14) 0.7628(2) 0.69635(15) 0.0257(8) Uani 1 1 d U . .
C5 C 0.45113(16) 0.6186(3) 0.58231(18) 0.0366(10) Uani 1 1 d U . .
C6 C 0.46191(19) 0.5771(3) 0.6255(2) 0.0425(11) Uani 1 1 d U . .
H6 H 0.4653 0.6031 0.6562 0.051 Uiso 1 1 calc R . .
C7 C 0.4677(3) 0.4989(3) 0.6244(3) 0.0701(18) Uani 1 1 d U . .
H7 H 0.4754 0.4720 0.6541 0.084 Uiso 1 1 calc R . .
C8 C 0.4625(3) 0.4598(4) 0.5801(3) 0.084(2) Uani 1 1 d U . .
H8 H 0.4653 0.4060 0.5795 0.101 Uiso 1 1 calc R . .
C9 C 0.4530(3) 0.4998(4) 0.5366(3) 0.0692(17) Uani 1 1 d U . .
H9 H 0.4505 0.4736 0.5059 0.083 Uiso 1 1 calc R . .
C10 C 0.4473(2) 0.5781(3) 0.5378(2) 0.0496(12) Uani 1 1 d U . .
H10 H 0.4406 0.6048 0.5078 0.059 Uiso 1 1 calc R . .
C11 C 0.47313(17) 0.7605(3) 0.53680(16) 0.0344(9) Uani 1 1 d U . .
C12 C 0.5164(2) 0.7280(3) 0.51877(19) 0.0470(12) Uani 1 1 d U . .
H12 H 0.5270 0.6795 0.5305 0.056 Uiso 1 1 calc R . .
C13 C 0.5443(2) 0.7659(4) 0.4836(2) 0.0578(14) Uani 1 1 d U . .
H13 H 0.5737 0.7430 0.4716 0.069 Uiso 1 1 calc R . .
C14 C 0.5293(2) 0.8371(4) 0.4663(2) 0.0584(14) Uani 1 1 d U . .
H14 H 0.5478 0.8623 0.4419 0.070 Uiso 1 1 calc R . .
C15 C 0.4877(2) 0.8703(3) 0.48474(19) 0.0501(12) Uani 1 1 d U . .
H15 H 0.4782 0.9198 0.4739 0.060 Uiso 1 1 calc R . .
C16 C 0.45905(19) 0.8328(3) 0.51908(17) 0.0401(10) Uani 1 1 d U . .
H16 H 0.4297 0.8563 0.5307 0.048 Uiso 1 1 calc R . .
C17 C 0.44822(16) 0.9066(2) 0.67875(15) 0.0302(8) Uani 1 1 d U . .
C18 C 0.48071(17) 0.9320(2) 0.64378(17) 0.0351(9) Uani 1 1 d U . .
H18 H 0.4956 0.8962 0.6225 0.042 Uiso 1 1 calc R . .
C19 C 0.4922(2) 1.0090(3) 0.6389(2) 0.0486(12) Uani 1 1 d U . .
H19 H 0.5146 1.0252 0.6145 0.058 Uiso 1 1 calc R . .
C20 C 0.4706(3) 1.0614(3) 0.6697(2) 0.0579(14) Uani 1 1 d U . .
H20 H 0.4780 1.1139 0.6662 0.069 Uiso 1 1 calc R . .
C21 C 0.4389(3) 1.0383(3) 0.7052(2) 0.0559(14) Uani 1 1 d U . .
H21 H 0.4250 1.0744 0.7269 0.067 Uiso 1 1 calc R . .
C22 C 0.4270(2) 0.9616(3) 0.70938(18) 0.0421(11) Uani 1 1 d U . .
H22 H 0.4040 0.9461 0.7334 0.051 Uiso 1 1 calc R . .
C23 C 0.44118(15) 0.7791(2) 0.74399(16) 0.0295(8) Uani 1 1 d U . .
C24 C 0.45910(17) 0.8255(3) 0.78252(17) 0.0358(9) Uani 1 1 d U . .
H24 H 0.4665 0.8772 0.7758 0.043 Uiso 1 1 calc R . .
C25 C 0.46647(19) 0.7979(3) 0.83070(18) 0.0421(11) Uani 1 1 d U . .
H25 H 0.4781 0.8311 0.8563 0.051 Uiso 1 1 calc R . .
C26 C 0.4569(2) 0.7226(3) 0.8411(2) 0.0480(12) Uani 1 1 d U . .
H26 H 0.4624 0.7034 0.8737 0.058 Uiso 1 1 calc R . .
C27 C 0.4390(2) 0.6754(3) 0.8033(2) 0.0528(13) Uani 1 1 d U . .
H27 H 0.4325 0.6235 0.8101 0.063 Uiso 1 1 calc R . .
C28 C 0.4307(2) 0.7034(3) 0.75589(19) 0.0437(11) Uani 1 1 d U . .
H28 H 0.4177 0.6705 0.7308 0.052 Uiso 1 1 calc R . .
C29 C 0.63169(16) 0.6206(3) 0.64253(18) 0.0365(10) Uani 1 1 d U . .
C30 C 0.6336(2) 0.5408(3) 0.6441(2) 0.0562(14) Uani 1 1 d U A .
H30 H 0.6336 0.5157 0.6752 0.067 Uiso 1 1 calc R . .
C31 C 0.6354(3) 0.4984(3) 0.6015(3) 0.0721(18) Uani 1 1 d U . .
H31 H 0.6368 0.4445 0.6035 0.087 Uiso 1 1 calc R A .
C32 C 0.6354(2) 0.5330(4) 0.5561(3) 0.0664(17) Uani 1 1 d U A .
H32 H 0.6370 0.5036 0.5267 0.080 Uiso 1 1 calc R . .
C33 C 0.6329(2) 0.6110(4) 0.5535(2) 0.0561(14) Uani 1 1 d U . .
H33 H 0.6321 0.6353 0.5222 0.067 Uiso 1 1 calc R A .
C34 C 0.63150(18) 0.6549(3) 0.59657(18) 0.0405(10) Uani 1 1 d U A .
H34 H 0.6304 0.7087 0.5942 0.049 Uiso 1 1 calc R . .
C35 C 0.60699(15) 0.6157(2) 0.74212(16) 0.0284(8) Uani 1 1 d U . .
C36 C 0.62686(17) 0.6002(3) 0.78946(18) 0.0375(10) Uani 1 1 d U A .
H36 H 0.6590 0.6192 0.7989 0.045 Uiso 1 1 calc R . .
C37 C 0.6007(2) 0.5576(3) 0.82313(19) 0.0492(12) Uani 1 1 d U . .
H37 H 0.6151 0.5478 0.8551 0.059 Uiso 1 1 calc R A .
C38 C 0.5538(2) 0.5294(3) 0.8106(2) 0.0473(12) Uani 1 1 d U A .
H38 H 0.5358 0.5006 0.8337 0.057 Uiso 1 1 calc R . .
C39 C 0.53329(18) 0.5440(3) 0.7634(2) 0.0451(11) Uani 1 1 d U . .
H39 H 0.5011 0.5248 0.7544 0.054 Uiso 1 1 calc R A .
C40 C 0.55920(16) 0.5857(2) 0.73002(18) 0.0371(10) Uani 1 1 d U A .
H40 H 0.5446 0.5946 0.6980 0.045 Uiso 1 1 calc R . .
C41 C 0.62598(17) 0.9012(2) 0.75203(16) 0.0333(9) Uani 1 1 d U . .
C42 C 0.58270(19) 0.9450(2) 0.75078(18) 0.0386(10) Uani 1 1 d U A .
H42 H 0.5635 0.9497 0.7207 0.046 Uiso 1 1 calc R . .
C43 C 0.5670(2) 0.9821(3) 0.7929(2) 0.0541(13) Uani 1 1 d U . .
H43 H 0.5372 1.0116 0.7917 0.065 Uiso 1 1 calc R A .
C44 C 0.5952(3) 0.9757(3) 0.8369(2) 0.0637(16) Uani 1 1 d U A .
H44 H 0.5850 1.0012 0.8658 0.076 Uiso 1 1 calc R . .
C45 C 0.6379(3) 0.9324(4) 0.8383(2) 0.0654(16) Uani 1 1 d U . .
H45 H 0.6567 0.9276 0.8686 0.078 Uiso 1 1 calc R A .
C46 C 0.63228(15) 0.9109(2) 0.64873(16) 0.0306(9) Uani 1 1 d U . .
H46 H 0.6357 0.8760 0.6754 0.037 Uiso 1 1 calc R A .
C47 C 0.6539(2) 0.8960(3) 0.79703(19) 0.0487(12) Uani 1 1 d U A .
H47 H 0.6839 0.8671 0.7988 0.058 Uiso 1 1 calc R . .
C48 C 0.61496(18) 0.8879(3) 0.60266(17) 0.0377(10) Uani 1 1 d U A .
H48 H 0.6061 0.8362 0.5974 0.045 Uiso 1 1 calc R . .
C49 C 0.6102(2) 0.9393(3) 0.56351(19) 0.0464(11) Uani 1 1 d U . .
H49 H 0.5981 0.9222 0.5320 0.056 Uiso 1 1 calc R A .
C50 C 0.6229(2) 1.0146(3) 0.57031(19) 0.0453(11) Uani 1 1 d U A .
H50 H 0.6197 1.0493 0.5435 0.054 Uiso 1 1 calc R . .
C51 C 0.6403(2) 1.0392(3) 0.6162(2) 0.0495(13) Uani 1 1 d U . .
H51 H 0.6492 1.0910 0.6211 0.059 Uiso 1 1 calc R A .
C52 C 0.6447(2) 0.9879(3) 0.65500(19) 0.0451(11) Uani 1 1 d U A .
H52 H 0.6564 1.0052 0.6866 0.054 Uiso 1 1 calc R . .
C53 C 0.19620(16) 0.7722(2) 0.60030(16) 0.0285(8) Uani 1 1 d U . .
C54 C 0.19396(15) 0.7635(2) 0.54388(15) 0.0277(8) Uani 1 1 d U . .
H54A H 0.2139 0.8049 0.5296 0.033 Uiso 1 1 calc R . .
H54B H 0.2102 0.7149 0.5355 0.033 Uiso 1 1 calc R . .
C55 C 0.14196(17) 0.7648(3) 0.51905(17) 0.0435(11) Uani 1 1 d U . .
H55A H 0.1257 0.8129 0.5285 0.052 Uiso 1 1 calc R . .
H55B H 0.1225 0.7229 0.5334 0.052 Uiso 1 1 calc R . .
C56 C 0.13685(17) 0.7579(3) 0.46268(16) 0.0352(10) Uani 1 1 d U . .
C57 C 0.08070(18) 0.6170(3) 0.45733(18) 0.0380(10) Uani 1 1 d U . .
C58 C 0.1232(2) 0.5827(3) 0.4783(3) 0.0566(15) Uani 1 1 d U . .
H58 H 0.1521 0.6126 0.4854 0.068 Uiso 1 1 calc R . .
C59 C 0.1243(3) 0.5052(4) 0.4891(3) 0.076(2) Uani 1 1 d U . .
H59 H 0.1538 0.4829 0.5033 0.092 Uiso 1 1 calc R . .
C60 C 0.0823(3) 0.4607(3) 0.4790(3) 0.0718(18) Uani 1 1 d U . .
H60 H 0.0827 0.4081 0.4868 0.086 Uiso 1 1 calc R . .
C61 C 0.0405(3) 0.4931(3) 0.4577(2) 0.0592(14) Uani 1 1 d U . .
H61 H 0.0119 0.4626 0.4502 0.071 Uiso 1 1 calc R . .
C62 C 0.0392(2) 0.5703(3) 0.44700(19) 0.0469(11) Uani 1 1 d U . .
H62 H 0.0097 0.5919 0.4324 0.056 Uiso 1 1 calc R . .
C63 C 0.03160(16) 0.7561(3) 0.47510(17) 0.0360(9) Uani 1 1 d U . .
C64 C 0.01874(19) 0.8323(3) 0.4683(2) 0.0459(11) Uani 1 1 d U . .
H64 H 0.0347 0.8609 0.4436 0.055 Uiso 1 1 calc R . .
C65 C -0.0170(2) 0.8675(3) 0.4969(2) 0.0540(13) Uani 1 1 d U . .
H65 H -0.0249 0.9195 0.4914 0.065 Uiso 1 1 calc R . .
C66 C -0.0408(2) 0.8276(4) 0.5327(3) 0.0616(15) Uani 1 1 d U . .
H66 H -0.0656 0.8513 0.5517 0.074 Uiso 1 1 calc R . .
C67 C -0.0281(3) 0.7529(4) 0.5406(3) 0.075(2) Uani 1 1 d U . .
H67 H -0.0440 0.7248 0.5656 0.090 Uiso 1 1 calc R . .
C68 C 0.0083(2) 0.7175(3) 0.5121(2) 0.0562(14) Uani 1 1 d U . .
H68 H 0.0168 0.6660 0.5185 0.067 Uiso 1 1 calc R . .
C69 C 0.18188(17) 0.8997(2) 0.42724(16) 0.0356(10) Uani 1 1 d U . .
C70 C 0.1482(2) 0.9379(3) 0.45729(19) 0.0480(12) Uani 1 1 d U . .
H70 H 0.1248 0.9101 0.4758 0.058 Uiso 1 1 calc R . .
C71 C 0.1494(3) 1.0177(4) 0.4597(3) 0.0699(18) Uani 1 1 d U . .
H71 H 0.1271 1.0436 0.4804 0.084 Uiso 1 1 calc R . .
C72 C 0.1826(3) 1.0587(3) 0.4324(3) 0.077(2) Uani 1 1 d U . .
H72 H 0.1824 1.1126 0.4341 0.093 Uiso 1 1 calc R . .
C73 C 0.2159(3) 1.0227(3) 0.4029(2) 0.0653(16) Uani 1 1 d U . .
H73 H 0.2392 1.0511 0.3848 0.078 Uiso 1 1 calc R . .
C74 C 0.2147(2) 0.9431(3) 0.39998(19) 0.0454(11) Uani 1 1 d U . .
H74 H 0.2370 0.9180 0.3788 0.054 Uiso 1 1 calc R . .
C75 C 0.23955(16) 0.7629(2) 0.43395(15) 0.0277(8) Uani 1 1 d U . .
C76 C 0.28194(17) 0.8064(2) 0.44529(16) 0.0323(9) Uani 1 1 d U . .
H76 H 0.2794 0.8603 0.4453 0.039 Uiso 1 1 calc R . .
C77 C 0.32821(18) 0.7724(3) 0.45675(18) 0.0404(10) Uani 1 1 d U . .
H77 H 0.3568 0.8031 0.4635 0.048 Uiso 1 1 calc R . .
C78 C 0.3322(2) 0.6939(3) 0.4582(2) 0.0468(12) Uani 1 1 d U . .
H78 H 0.3635 0.6707 0.4665 0.056 Uiso 1 1 calc R . .
C79 C 0.2909(2) 0.6499(3) 0.4475(2) 0.0483(12) Uani 1 1 d U . .
H79 H 0.2936 0.5961 0.4488 0.058 Uiso 1 1 calc R . .
C80 C 0.24530(19) 0.6835(3) 0.43481(18) 0.0394(10) Uani 1 1 d U . .
H80 H 0.2174 0.6521 0.4265 0.047 Uiso 1 1 calc R . .
C81 C 0.14907(17) 0.9231(3) 0.61366(17) 0.0358(10) Uani 1 1 d U . .
C82 C 0.1536(2) 1.0022(3) 0.6108(2) 0.0473(12) Uani 1 1 d U . .
H82 H 0.1858 1.0248 0.6126 0.057 Uiso 1 1 calc R . .
C83 C 0.1114(2) 1.0484(3) 0.6054(2) 0.0597(15) Uani 1 1 d U . .
H83 H 0.1153 1.1020 0.6031 0.072 Uiso 1 1 calc R . .
C84 C 0.0646(2) 1.0178(4) 0.6032(2) 0.0601(15) Uani 1 1 d U . .
H84 H 0.0361 1.0499 0.6007 0.072 Uiso 1 1 calc R . .
C85 C 0.0587(2) 0.9395(4) 0.6048(2) 0.0598(15) Uani 1 1 d U . .
H85 H 0.0263 0.9175 0.6025 0.072 Uiso 1 1 calc R . .
C86 C 0.10111(19) 0.8936(3) 0.6099(2) 0.0490(13) Uani 1 1 d U . .
H86 H 0.0969 0.8400 0.6108 0.059 Uiso 1 1 calc R . .
C87 C 0.25336(16) 0.9126(2) 0.60017(16) 0.0304(9) Uani 1 1 d U . .
C88 C 0.24848(17) 0.9437(2) 0.55270(16) 0.0335(9) Uani 1 1 d U . .
H88 H 0.2170 0.9416 0.5354 0.040 Uiso 1 1 calc R . .
C89 C 0.28864(19) 0.9775(3) 0.53039(18) 0.0402(10) Uani 1 1 d U . .
H89 H 0.2846 0.9977 0.4979 0.048 Uiso 1 1 calc R . .
C90 C 0.33499(19) 0.9821(3) 0.5554(2) 0.0441(11) Uani 1 1 d U . .
H90 H 0.3624 1.0060 0.5404 0.053 Uiso 1 1 calc R . .
C91 C 0.34069(19) 0.9516(3) 0.6024(2) 0.0483(12) Uani 1 1 d U . .
H91 H 0.3722 0.9537 0.6196 0.058 Uiso 1 1 calc R . .
C92 C 0.30025(18) 0.9178(3) 0.62430(18) 0.0409(10) Uani 1 1 d U . .
H92 H 0.3046 0.8976 0.6567 0.049 Uiso 1 1 calc R . .
C93 C 0.24561(18) 0.6301(3) 0.6217(2) 0.0426(11) Uani 1 1 d U . .
C94 C 0.2409(2) 0.5843(3) 0.5806(2) 0.0575(14) Uani 1 1 d U . .
H94 H 0.2101 0.5807 0.5622 0.069 Uiso 1 1 calc R . .
C95 C 0.2846(3) 0.5415(3) 0.5661(3) 0.0659(15) Uani 1 1 d U . .
H95 H 0.2833 0.5092 0.5380 0.079 Uiso 1 1 calc R . .
C96 C 0.3272(2) 0.5495(3) 0.5942(3) 0.0616(15) Uani 1 1 d U . .
H96 H 0.3554 0.5207 0.5848 0.074 Uiso 1 1 calc R . .
C97 C 0.3333(2) 0.5941(4) 0.6337(3) 0.0679(16) Uani 1 1 d U . .
H97 H 0.3646 0.5985 0.6511 0.082 Uiso 1 1 calc R . .
C98 C 0.2925(2) 0.6328(4) 0.6479(3) 0.0590(14) Uani 1 1 d U . .
H98 H 0.2955 0.6634 0.6768 0.071 Uiso 1 1 calc R . .
C99 C 0.14161(17) 0.6337(3) 0.63521(16) 0.0349(9) Uani 1 1 d U . .
C100 C 0.1450(2) 0.5573(3) 0.6506(2) 0.0529(13) Uani 1 1 d U . .
H100 H 0.1768 0.5368 0.6600 0.063 Uiso 1 1 calc R . .
C101 C 0.1027(2) 0.5110(4) 0.6522(2) 0.0625(15) Uani 1 1 d U . .
H101 H 0.1059 0.4596 0.6624 0.075 Uiso 1 1 calc R . .
C102 C 0.0567(2) 0.5397(4) 0.6391(2) 0.0606(15) Uani 1 1 d U . .
H102 H 0.0278 0.5088 0.6412 0.073 Uiso 1 1 calc R . .
C103 C 0.0526(2) 0.6127(4) 0.6232(3) 0.0594(14) Uani 1 1 d U . .
H103 H 0.0207 0.6323 0.6130 0.071 Uiso 1 1 calc R . .
C104 C 0.09478(19) 0.6592(3) 0.6216(2) 0.0471(12) Uani 1 1 d U . .
H104 H 0.0909 0.7102 0.6106 0.057 Uiso 1 1 calc R . .
C105 C 0.2801(13) 0.9026(18) 0.8055(15) 0.47(3) Uani 1 1 d . . .
H10A H 0.3041 0.9269 0.7839 0.699 Uiso 1 1 calc R . .
H10B H 0.2909 0.9102 0.8402 0.699 Uiso 1 1 calc R . .
H10C H 0.2470 0.9253 0.7997 0.699 Uiso 1 1 calc R . .
C106 C 0.3045(6) 0.8288(15) 0.7560(8) 0.269(15) Uani 1 1 d . . .
H10D H 0.3372 0.8489 0.7670 0.403 Uiso 1 1 calc R . .
H10E H 0.2876 0.8657 0.7340 0.403 Uiso 1 1 calc R . .
H10F H 0.3091 0.7810 0.7381 0.403 Uiso 1 1 calc R . .
C107 C 0.3028(6) 0.7546(9) 0.8141(9) 0.212(8) Uani 1 1 d U . .
H10A H 0.3091 0.7652 0.8497 0.254 Uiso 1 1 calc R . .
H10B H 0.3359 0.7527 0.7988 0.254 Uiso 1 1 calc R . .
C108 C 0.2810(6) 0.6767(8) 0.8103(7) 0.173(6) Uani 1 1 d U . .
H10C H 0.2950 0.6470 0.8386 0.208 Uiso 1 1 calc R . .
H10D H 0.2937 0.6533 0.7799 0.208 Uiso 1 1 calc R . .
C109 C 0.2067(6) 0.5971(6) 0.7825(4) 0.148(5) Uani 1 1 d . . .
H10E H 0.2190 0.5519 0.8003 0.223 Uiso 1 1 calc R . .
H10F H 0.2198 0.5978 0.7492 0.223 Uiso 1 1 calc R . .
H10G H 0.1700 0.5960 0.7803 0.223 Uiso 1 1 calc R . .
C110 C 0.2010(6) 0.6577(7) 0.8582(4) 0.144(5) Uani 1 1 d U . .
H11U H 0.1998 0.6029 0.8664 0.173 Uiso 1 1 calc R . .
H11V H 0.2248 0.6814 0.8824 0.173 Uiso 1 1 calc R . .
C111 C 0.1516(5) 0.6891(8) 0.8673(4) 0.122(4) Uani 1 1 d U . .
H11A H 0.1261 0.6533 0.8537 0.147 Uiso 1 1 calc R . .
H11B H 0.1476 0.6914 0.9036 0.147 Uiso 1 1 calc R . .
C112 C 0.0848(4) 0.7637(8) 0.8454(4) 0.130(4) Uani 1 1 d . . .
H11C H 0.0729 0.7698 0.8791 0.195 Uiso 1 1 calc R . .
H11D H 0.0726 0.7154 0.8316 0.195 Uiso 1 1 calc R . .
H11E H 0.0722 0.8057 0.8247 0.195 Uiso 1 1 calc R . .
C113 C 0.1519(7) 0.8270(10) 0.8750(5) 0.182(8) Uani 1 1 d . . .
H11F H 0.1430 0.8175 0.9093 0.273 Uiso 1 1 calc R . .
H11G H 0.1329 0.8706 0.8620 0.273 Uiso 1 1 calc R . .
H11H H 0.1878 0.8378 0.8740 0.273 Uiso 1 1 calc R . .
C114 C 0.0450(8) 0.7501(10) 0.7233(9) 0.249(12) Uani 1 1 d . . .
H11F H 0.0129 0.7682 0.7351 0.373 Uiso 1 1 calc R . .
H11G H 0.0564 0.7066 0.7433 0.373 Uiso 1 1 calc R . .
H11H H 0.0409 0.7347 0.6886 0.373 Uiso 1 1 calc R . .
C115 C 0.0577(5) 0.8798(7) 0.7359(6) 0.148(5) Uani 1 1 d U . .
H11P H 0.0419 0.8791 0.7684 0.178 Uiso 1 1 calc R . .
H11Q H 0.0314 0.8887 0.7098 0.178 Uiso 1 1 calc R . .
C116 C 0.1020(5) 0.9488(6) 0.7345(4) 0.121(4) Uani 1 1 d U . .
H11N H 0.1148 0.9527 0.7007 0.146 Uiso 1 1 calc R . .
H11O H 0.0869 0.9984 0.7430 0.146 Uiso 1 1 calc R . .
C117 C 0.1733(8) 0.9877(7) 0.7578(7) 0.190(8) Uani 1 1 d . . .
C118 C 0.7654(3) 0.5868(6) 0.6023(5) 0.122(4) Uani 1 1 d . . .
H11I H 0.7653 0.5922 0.5662 0.183 Uiso 1 1 calc R A .
H11J H 0.7309 0.5863 0.6133 0.183 Uiso 1 1 calc R . .
H11K H 0.7819 0.5390 0.6119 0.183 Uiso 1 1 calc R . .
C119 C 0.8383(4) 0.6604(7) 0.6072(4) 0.113(3) Uani 1 1 d U . .
H11L H 0.8354 0.6810 0.5732 0.135 Uiso 1 1 calc R A .
H11M H 0.8566 0.6115 0.6058 0.135 Uiso 1 1 calc R . .
C120 C 0.8676(3) 0.7139(7) 0.6387(5) 0.117(3) Uani 1 1 d U A .
H12A H 0.8721 0.6922 0.6723 0.140 Uiso 1 1 calc R . .
H12B H 0.9011 0.7206 0.6250 0.140 Uiso 1 1 calc R . .
C121 C 0.8743(4) 0.8406(7) 0.6672(3) 0.106(3) Uani 1 1 d . . .
H12C H 0.8842 0.8220 0.7003 0.159 Uiso 1 1 calc R A .
H12D H 0.8549 0.8875 0.6702 0.159 Uiso 1 1 calc R . .
H12E H 0.9043 0.8509 0.6486 0.159 Uiso 1 1 calc R . .
C122 C 0.7957(6) 0.9052(10) 0.7730(10) 0.143(10) Uani 0.649(14) 1 d PDU A 1
H12F H 0.7768 0.9276 0.7998 0.214 Uiso 0.649(14) 1 calc PR A 1
H12G H 0.7872 0.9315 0.7419 0.214 Uiso 0.649(14) 1 calc PR A 1
H12H H 0.8316 0.9105 0.7807 0.214 Uiso 0.649(14) 1 calc PR A 1
C123 C 0.8011(8) 0.7680(16) 0.8107(10) 0.097(6) Uani 0.649(14) 1 d PDU A 1
H12I H 0.8378 0.7603 0.8103 0.116 Uiso 0.649(14) 1 calc PR A 1
H12J H 0.7924 0.7876 0.8436 0.116 Uiso 0.649(14) 1 calc PR A 1
C124 C 0.7754(5) 0.6993(10) 0.7998(5) 0.083(4) Uani 0.649(14) 1 d PDU A 1
H12K H 0.7391 0.7092 0.7950 0.100 Uiso 0.649(14) 1 calc PR A 1
H12L H 0.7803 0.6629 0.8274 0.100 Uiso 0.649(14) 1 calc PR A 1
C125 C 0.7768(5) 0.5970(8) 0.7467(7) 0.097(5) Uani 0.649(14) 1 d PDU A 1
H12M H 0.7825 0.5654 0.7762 0.146 Uiso 0.649(14) 1 calc PR A 1
H12N H 0.7940 0.5746 0.7188 0.146 Uiso 0.649(14) 1 calc PR A 1
H12O H 0.7408 0.5997 0.7387 0.146 Uiso 0.649(14) 1 calc PR A 1
C22A C 0.7793(9) 0.9454(11) 0.7488(9) 0.072(6) Uiso 0.351(14) 1 d PDU A 2
H22A H 0.7513 0.9602 0.7264 0.108 Uiso 0.351(14) 1 calc PR A 2
H22B H 0.8110 0.9577 0.7336 0.108 Uiso 0.351(14) 1 calc PR A 2
H22C H 0.7770 0.9731 0.7801 0.108 Uiso 0.351(14) 1 calc PR A 2
C23A C 0.8015(8) 0.8400(18) 0.8018(8) 0.086(7) Uani 0.351(14) 1 d PDU A 2
H23A H 0.7910 0.8697 0.8308 0.104 Uiso 0.351(14) 1 calc PR A 2
H23B H 0.8382 0.8438 0.7995 0.104 Uiso 0.351(14) 1 calc PR A 2
C24A C 0.7862(14) 0.762(2) 0.8059(17) 0.090(8) Uani 0.351(14) 1 d PDU A 2
H24A H 0.7982 0.7418 0.8384 0.109 Uiso 0.351(14) 1 calc PR A 2
H24B H 0.7492 0.7594 0.8046 0.109 Uiso 0.351(14) 1 calc PR A 2
C25A C 0.802(2) 0.6374(14) 0.7707(13) 0.158(17) Uani 0.351(14) 1 d PDU A 2
H25A H 0.7999 0.6219 0.8054 0.237 Uiso 0.351(14) 1 calc PR A 2
H25B H 0.8314 0.6147 0.7563 0.237 Uiso 0.351(14) 1 calc PR A 2
H25C H 0.7717 0.6200 0.7522 0.237 Uiso 0.351(14) 1 calc PR A 2
C126 C 1.2272(9) 0.7047(10) 1.0000(8) 0.142(6) Uani 0.701(12) 1 d PU B 1
H12P H 1.1951 0.7267 0.9889 0.213 Uiso 0.701(12) 1 calc PR B 1
H12Q H 1.2308 0.7081 1.0361 0.213 Uiso 0.701(12) 1 calc PR B 1
H12R H 1.2284 0.6513 0.9898 0.213 Uiso 0.701(12) 1 calc PR B 1
C127 C 1.2708(4) 0.7494(5) 0.9760(4) 0.113(4) Uani 0.701(12) 1 d PGU B 1
C128 C 1.2641(4) 0.8239(5) 0.9600(4) 0.120(5) Uani 0.701(12) 1 d PGU B 1
H128 H 1.2327 0.8482 0.9634 0.144 Uiso 0.701(12) 1 calc PR B 1
C129 C 1.3033(5) 0.8627(4) 0.9391(4) 0.128(5) Uani 0.701(12) 1 d PGU B 1
H129 H 1.2988 0.9136 0.9282 0.153 Uiso 0.701(12) 1 calc PR B 1
C130 C 1.3492(4) 0.8270(6) 0.9342(4) 0.123(5) Uani 0.701(12) 1 d PGU B 1
H130 H 1.3761 0.8536 0.9199 0.148 Uiso 0.701(12) 1 calc PR B 1
C131 C 1.3559(4) 0.7526(6) 0.9502(4) 0.117(5) Uani 0.701(12) 1 d PGU B 1
H131 H 1.3873 0.7282 0.9469 0.140 Uiso 0.701(12) 1 calc PR B 1
C132 C 1.3167(5) 0.7137(4) 0.9711(4) 0.110(4) Uani 0.701(12) 1 d PGU B 1
H132 H 1.3212 0.6628 0.9821 0.132 Uiso 0.701(12) 1 calc PR B 1
C26A C 1.369(2) 0.780(3) 0.939(2) 0.144(12) Uani 0.299(12) 1 d PU B 2
H26A H 1.3883 0.7363 0.9524 0.216 Uiso 0.299(12) 1 calc PR B 2
H26B H 1.3868 0.8269 0.9474 0.216 Uiso 0.299(12) 1 calc PR B 2
H26C H 1.3645 0.7748 0.9034 0.216 Uiso 0.299(12) 1 calc PR B 2
C32A C 1.2652(5) 0.6865(11) 0.9830(11) 0.139(8) Uani 0.299(12) 1 d PGU B 2
H32A H 1.2558 0.6347 0.9864 0.167 Uiso 0.299(12) 1 calc PR B 2
C31A C 1.3114(5) 0.7050(11) 0.9644(10) 0.133(8) Uani 0.299(12) 1 d PGU B 2
H31A H 1.3336 0.6658 0.9550 0.160 Uiso 0.299(12) 1 calc PR B 2
C27A C 1.3250(4) 0.7807(12) 0.9594(7) 0.120(6) Uani 0.299(12) 1 d PGU B 2
C28A C 1.2925(4) 0.8380(11) 0.9730(10) 0.124(8) Uani 0.299(12) 1 d PGU B 2
H28A H 1.3018 0.8897 0.9696 0.149 Uiso 0.299(12) 1 calc PR B 2
C29A C 1.2463(4) 0.8195(12) 0.9916(9) 0.129(8) Uani 0.299(12) 1 d PGU B 2
H29A H 1.2241 0.8586 1.0009 0.154 Uiso 0.299(12) 1 calc PR B 2
C30A C 1.2326(5) 0.7438(13) 0.9966(7) 0.129(8) Uani 0.299(12) 1 d PGU B 2
H30A H 1.2011 0.7311 1.0094 0.155 Uiso 0.299(12) 1 calc PR B 2
C133 C -0.0714(4) 0.6643(8) 0.7711(5) 0.143(5) Uani 1 1 d RU . .
H13A H -0.0662 0.6158 0.7885 0.215 Uiso 1 1 calc R . .
H13B H -0.0472 0.6689 0.7449 0.215 Uiso 1 1 calc R . .
H13C H -0.1054 0.6661 0.7565 0.215 Uiso 1 1 calc R . .
C134 C -0.0642(3) 0.7276(5) 0.8065(4) 0.094(2) Uani 1 1 d U . .
C135 C -0.0620(4) 0.8045(6) 0.7915(4) 0.104(3) Uani 1 1 d U . .
H135 H -0.0632 0.8169 0.7573 0.125 Uiso 1 1 calc R . .
C136 C -0.0579(3) 0.8619(5) 0.8266(4) 0.095(2) Uani 1 1 d U . .
H136 H -0.0570 0.9135 0.8164 0.114 Uiso 1 1 calc R . .
C137 C -0.0552(3) 0.8442(5) 0.8757(4) 0.093(2) Uani 1 1 d U . .
H137 H -0.0528 0.8836 0.8997 0.111 Uiso 1 1 calc R . .
C138 C -0.0559(3) 0.7713(5) 0.8904(4) 0.088(2) Uani 1 1 d U . .
H138 H -0.0523 0.7595 0.9246 0.105 Uiso 1 1 calc R . .
C139 C -0.0618(3) 0.7141(4) 0.8568(4) 0.082(2) Uani 1 1 d U . .
H139 H -0.0643 0.6633 0.8683 0.099 Uiso 1 1 calc R . .

loop_
_atom_site_aniso_label
_atom_site_aniso_U_11
_atom_site_aniso_U_22
_atom_site_aniso_U_33
_atom_site_aniso_U_23
_atom_site_aniso_U_13
_atom_site_aniso_U_12
K1 0.0322(5) 0.0380(5) 0.0489(6) 0.0090(4) 0.0031(4) 0.0065(4)
K2 0.0422(5) 0.0418(5) 0.0314(5) -0.0050(4) -0.0021(4) -0.0053(4)
K3 0.0687(8) 0.0511(6) 0.0346(6) 0.0026(5) -0.0014(5) -0.0010(5)
K4 0.0370(6) 0.0503(6) 0.0671(8) -0.0026(5) -0.0043(5) -0.0004(5)
P1 0.0253(5) 0.0305(5) 0.0294(6) 0.0010(4) -0.0103(4) 0.0012(4)
P2 0.0261(5) 0.0236(5) 0.0313(6) 0.0041(4) -0.0019(4) 0.0031(4)
P3 0.0226(5) 0.0245(5) 0.0338(6) -0.0005(4) -0.0072(4) 0.0011(4)
P4 0.0270(5) 0.0250(5) 0.0352(6) 0.0004(4) -0.0066(4) -0.0051(4)
P5 0.0320(5) 0.0342(5) 0.0291(6) 0.0017(4) -0.0077(4) -0.0003(4)
P6 0.0337(5) 0.0230(5) 0.0262(5) -0.0010(4) -0.0068(4) 0.0009(4)
P7 0.0362(6) 0.0270(5) 0.0262(5) -0.0043(4) -0.0062(4) 0.0029(4)
P8 0.0333(6) 0.0297(5) 0.0283(5) 0.0025(4) -0.0063(4) 0.0001(4)
N1 0.087(5) 0.147(8) 0.116(7) 0.027(6) -0.004(5) -0.025(5)
N2 0.228(12) 0.081(5) 0.075(5) 0.015(4) -0.010(6) 0.054(6)
N3 0.111(6) 0.103(5) 0.063(4) 0.009(4) 0.019(4) 0.015(4)
O1 0.128(7) 0.117(6) 0.232(11) -0.037(7) 0.012(7) 0.024(5)
O2 0.377(16) 0.083(5) 0.074(4) -0.015(4) 0.034(7) 0.034(7)
O3 0.055(3) 0.088(4) 0.104(4) -0.012(3) 0.013(3) 0.025(2)
O4 0.080(4) 0.097(4) 0.109(5) 0.018(3) 0.004(3) -0.016(3)
O5 0.068(5) 0.090(8) 0.117(10) -0.038(8) -0.020(6) -0.010(6)
O5A 0.085(11) 0.054(10) 0.069(9) 0.000(9) -0.028(8) -0.020(9)
O6 0.071(5) 0.102(9) 0.070(6) 0.002(6) -0.016(4) 0.033(6)
O6A 0.113(14) 0.061(10) 0.068(11) 0.011(8) -0.004(10) 0.034(10)
C1 0.0230(18) 0.0241(17) 0.028(2) -0.0003(15) -0.0055(15) 0.0010(14)
C2 0.0221(18) 0.0302(19) 0.026(2) -0.0027(15) -0.0072(15) -0.0018(15)
C3 0.0223(18) 0.0237(18) 0.029(2) -0.0005(15) -0.0102(16) -0.0007(14)
C4 0.0235(18) 0.0228(18) 0.030(2) 0.0003(15) -0.0071(16) 0.0008(14)
C5 0.031(2) 0.033(2) 0.044(3) -0.0071(18) -0.0143(19) -0.0014(17)
C6 0.047(3) 0.028(2) 0.051(3) -0.0017(19) -0.012(2) 0.0004(19)
C7 0.097(5) 0.027(2) 0.084(4) 0.000(3) -0.023(4) 0.004(3)
C8 0.104(6) 0.033(3) 0.113(5) -0.024(3) -0.027(5) 0.006(3)
C9 0.073(4) 0.054(3) 0.080(4) -0.036(3) -0.016(3) 0.000(3)
C10 0.045(3) 0.052(3) 0.050(3) -0.018(2) -0.018(2) 0.005(2)
C11 0.035(2) 0.041(2) 0.026(2) -0.0009(17) -0.0123(17) 0.0004(18)
C12 0.046(3) 0.060(3) 0.035(3) 0.010(2) -0.005(2) 0.009(2)
C13 0.053(3) 0.082(4) 0.039(3) 0.013(3) 0.006(2) 0.012(3)
C14 0.061(3) 0.083(4) 0.032(3) 0.017(3) 0.000(2) -0.003(3)
C15 0.060(3) 0.052(3) 0.038(3) 0.012(2) -0.012(2) 0.001(2)
C16 0.042(2) 0.047(3) 0.031(2) 0.0066(19) -0.0089(19) 0.002(2)
C17 0.035(2) 0.0264(19) 0.028(2) 0.0045(15) -0.0061(17) 0.0030(16)
C18 0.040(2) 0.029(2) 0.036(2) 0.0067(17) -0.0066(18) 0.0028(17)
C19 0.059(3) 0.036(2) 0.050(3) 0.013(2) -0.001(2) -0.007(2)
C20 0.082(4) 0.027(2) 0.064(4) 0.008(2) -0.008(3) -0.006(2)
C21 0.084(4) 0.030(2) 0.054(3) -0.001(2) -0.004(3) 0.008(2)
C22 0.058(3) 0.028(2) 0.039(3) -0.0004(18) 0.000(2) 0.007(2)
C23 0.031(2) 0.0276(19) 0.031(2) 0.0061(16) 0.0057(17) 0.0069(16)
C24 0.034(2) 0.037(2) 0.036(2) 0.0062(18) -0.0024(18) 0.0011(18)
C25 0.041(2) 0.051(3) 0.034(2) 0.003(2) -0.004(2) 0.001(2)
C26 0.054(3) 0.056(3) 0.034(3) 0.016(2) 0.007(2) 0.012(2)
C27 0.082(4) 0.034(2) 0.043(3) 0.014(2) 0.012(3) 0.007(2)
C28 0.065(3) 0.026(2) 0.041(3) 0.0043(18) 0.008(2) 0.002(2)
C29 0.029(2) 0.032(2) 0.047(3) -0.0102(19) -0.0086(19) 0.0091(17)
C30 0.070(4) 0.030(2) 0.069(3) -0.010(2) -0.002(3) 0.014(2)
C31 0.097(5) 0.039(3) 0.080(4) -0.024(3) -0.004(4) 0.017(3)
C32 0.064(4) 0.066(3) 0.068(3) -0.041(3) -0.016(3) 0.025(3)
C33 0.056(3) 0.072(3) 0.039(3) -0.012(2) -0.011(2) 0.028(3)
C34 0.040(2) 0.040(2) 0.041(3) -0.0096(19) -0.007(2) 0.0122(19)
C35 0.0258(18) 0.0205(17) 0.038(2) 0.0027(16) -0.0083(16) 0.0021(14)
C36 0.035(2) 0.035(2) 0.041(2) 0.0048(19) -0.0145(19) -0.0057(18)
C37 0.057(3) 0.051(3) 0.038(3) 0.011(2) -0.016(2) -0.007(2)
C38 0.046(3) 0.042(3) 0.053(3) 0.014(2) -0.002(2) -0.009(2)
C39 0.035(2) 0.038(2) 0.061(3) 0.009(2) -0.013(2) -0.0068(19)
C40 0.032(2) 0.028(2) 0.050(3) 0.0053(18) -0.0168(19) -0.0034(17)
C41 0.043(2) 0.0222(18) 0.034(2) 0.0002(16) -0.0064(19) -0.0107(16)
C42 0.051(3) 0.026(2) 0.039(2) -0.0010(17) 0.001(2) -0.0068(18)
C43 0.070(3) 0.038(3) 0.057(3) -0.009(2) 0.023(3) -0.013(2)
C44 0.105(5) 0.047(3) 0.040(3) -0.013(2) 0.015(3) -0.027(3)
C45 0.102(5) 0.058(3) 0.035(3) 0.001(2) -0.015(3) -0.029(3)
C46 0.031(2) 0.0274(19) 0.034(2) 0.0038(16) 0.0019(17) -0.0076(16)
C47 0.066(3) 0.038(2) 0.041(3) 0.002(2) -0.020(2) -0.015(2)
C48 0.044(2) 0.032(2) 0.037(2) 0.0018(18) 0.001(2) -0.0072(18)
C49 0.059(3) 0.044(3) 0.036(2) 0.006(2) 0.000(2) -0.009(2)
C50 0.056(3) 0.038(2) 0.042(3) 0.014(2) 0.007(2) -0.006(2)
C51 0.069(3) 0.028(2) 0.051(3) 0.007(2) 0.009(3) -0.015(2)
C52 0.057(3) 0.036(2) 0.042(3) 0.003(2) -0.004(2) -0.016(2)
C53 0.032(2) 0.0236(18) 0.029(2) -0.0021(15) -0.0093(17) 0.0041(15)
C54 0.029(2) 0.0270(19) 0.026(2) -0.0030(15) -0.0045(16) 0.0019(15)
C55 0.030(2) 0.073(3) 0.026(2) 0.001(2) -0.0058(19) 0.004(2)
C56 0.032(2) 0.043(2) 0.029(2) 0.0008(18) -0.0090(18) -0.0026(18)
C57 0.041(2) 0.038(2) 0.036(2) 0.0017(19) 0.0054(19) 0.0009(18)
C58 0.042(3) 0.042(3) 0.085(4) 0.021(3) 0.007(3) 0.004(2)
C59 0.062(4) 0.049(3) 0.119(6) 0.032(4) 0.021(4) 0.013(3)
C60 0.087(4) 0.034(3) 0.096(5) 0.011(3) 0.033(4) 0.003(3)
C61 0.078(4) 0.045(3) 0.056(3) -0.006(2) 0.015(3) -0.017(3)
C62 0.056(3) 0.044(3) 0.040(3) -0.003(2) 0.002(2) -0.007(2)
C63 0.028(2) 0.043(2) 0.036(2) -0.0035(19) -0.0108(17) 0.0036(17)
C64 0.044(3) 0.047(3) 0.046(3) 0.002(2) -0.010(2) 0.007(2)
C65 0.048(3) 0.053(3) 0.059(3) -0.004(2) -0.014(2) 0.019(2)
C66 0.047(3) 0.071(4) 0.067(4) -0.008(3) 0.000(3) 0.020(3)
C67 0.072(4) 0.072(4) 0.085(5) 0.010(4) 0.036(4) 0.017(3)
C68 0.057(3) 0.049(3) 0.064(4) 0.004(3) 0.019(3) 0.011(2)
C69 0.043(2) 0.0263(19) 0.036(2) -0.0042(16) -0.0211(19) 0.0082(17)
C70 0.050(3) 0.046(3) 0.046(3) -0.017(2) -0.027(2) 0.019(2)
C71 0.090(4) 0.048(3) 0.068(4) -0.026(3) -0.047(3) 0.037(3)
C72 0.121(6) 0.022(2) 0.085(5) -0.013(3) -0.055(4) 0.019(3)
C73 0.096(4) 0.024(2) 0.072(4) 0.008(2) -0.042(3) -0.005(3)
C74 0.063(3) 0.023(2) 0.048(3) 0.0063(19) -0.021(2) 0.000(2)
C75 0.035(2) 0.0241(18) 0.023(2) 0.0002(15) -0.0002(17) 0.0038(15)
C76 0.038(2) 0.0263(19) 0.032(2) 0.0023(16) -0.0034(18) 0.0026(16)
C77 0.035(2) 0.046(3) 0.039(3) -0.001(2) -0.002(2) 0.0027(19)
C78 0.047(3) 0.046(3) 0.047(3) 0.004(2) 0.000(2) 0.021(2)
C79 0.060(3) 0.030(2) 0.055(3) 0.004(2) 0.004(3) 0.017(2)
C80 0.048(3) 0.027(2) 0.043(3) 0.0031(18) 0.002(2) -0.0001(18)
C81 0.041(2) 0.034(2) 0.032(2) -0.0087(18) 0.0001(19) 0.0104(18)
C82 0.058(3) 0.033(2) 0.051(3) -0.001(2) 0.010(2) 0.011(2)
C83 0.076(4) 0.041(3) 0.064(4) 0.008(3) 0.020(3) 0.027(2)
C84 0.066(3) 0.059(3) 0.054(3) -0.010(3) 0.001(3) 0.037(3)
C85 0.045(3) 0.061(3) 0.072(4) -0.026(3) -0.011(3) 0.017(2)
C86 0.042(3) 0.039(2) 0.066(3) -0.020(2) -0.006(2) 0.011(2)
C87 0.037(2) 0.0242(18) 0.030(2) -0.0057(15) -0.0075(17) 0.0023(16)
C88 0.037(2) 0.031(2) 0.032(2) -0.0013(17) -0.0056(18) 0.0059(17)
C89 0.048(3) 0.037(2) 0.036(2) -0.0003(18) -0.006(2) 0.0041(19)
C90 0.044(3) 0.041(2) 0.048(3) -0.003(2) -0.001(2) -0.006(2)
C91 0.039(2) 0.054(3) 0.050(3) -0.001(2) -0.017(2) -0.009(2)
C92 0.046(3) 0.039(2) 0.037(2) 0.0023(19) -0.017(2) 0.000(2)
C93 0.039(2) 0.028(2) 0.061(3) 0.019(2) 0.009(2) 0.0048(18)
C94 0.070(3) 0.030(2) 0.075(4) 0.006(2) 0.023(3) 0.002(2)
C95 0.091(4) 0.047(3) 0.061(4) 0.003(3) 0.019(3) -0.011(3)
C96 0.057(3) 0.047(3) 0.081(4) 0.022(3) 0.004(3) 0.007(3)
C97 0.054(3) 0.077(4) 0.072(4) 0.018(3) -0.003(3) 0.012(3)
C98 0.043(3) 0.062(3) 0.072(4) 0.029(3) -0.002(2) 0.006(2)
C99 0.038(2) 0.041(2) 0.026(2) 0.0017(17) 0.0006(18) -0.0060(18)
C100 0.050(3) 0.050(3) 0.058(3) 0.017(3) 0.005(3) -0.012(2)
C101 0.069(4) 0.055(3) 0.064(4) 0.016(3) 0.004(3) -0.021(3)
C102 0.055(3) 0.071(4) 0.055(3) 0.013(3) 0.001(3) -0.026(3)
C103 0.041(3) 0.062(3) 0.074(4) 0.001(3) -0.007(3) -0.008(2)
C104 0.042(3) 0.048(3) 0.051(3) 0.002(2) 0.001(2) -0.005(2)
C105 0.44(5) 0.36(4) 0.61(7) -0.22(4) 0.20(5) -0.33(4)
C106 0.116(11) 0.42(3) 0.28(2) 0.20(2) 0.112(14) 0.052(16)
C107 0.129(11) 0.142(10) 0.36(2) 0.082(15) 0.006(13) 0.058(9)
C108 0.153(12) 0.129(9) 0.239(17) 0.059(11) 0.010(11) 0.073(9)
C109 0.252(17) 0.090(7) 0.105(8) 0.034(6) 0.020(9) -0.016(9)
C110 0.233(13) 0.118(8) 0.084(7) 0.040(6) 0.041(8) 0.054(9)
C111 0.139(9) 0.151(10) 0.077(6) 0.044(6) 0.012(6) -0.023(7)
C112 0.114(9) 0.179(12) 0.099(8) -0.021(8) 0.023(6) -0.050(8)
C113 0.253(19) 0.193(15) 0.100(9) -0.021(10) 0.015(10) -0.105(14)
C114 0.24(2) 0.135(12) 0.37(3) -0.058(17) 0.11(2) -0.098(15)
C115 0.135(9) 0.121(8) 0.193(13) 0.024(9) 0.053(9) 0.054(6)
C116 0.160(9) 0.113(7) 0.094(7) 0.025(6) 0.043(7) 0.059(6)
C117 0.28(2) 0.065(6) 0.228(18) -0.014(9) 0.022(15) -0.057(10)
C118 0.066(5) 0.104(7) 0.196(12) -0.060(8) -0.007(6) 0.019(5)
C119 0.094(7) 0.113(8) 0.133(9) 0.003(6) 0.034(6) 0.021(5)
C120 0.058(5) 0.145(9) 0.149(10) 0.012(7) 0.023(5) 0.012(5)
C121 0.087(6) 0.146(9) 0.082(6) 0.021(6) -0.022(5) -0.031(6)
C122 0.080(10) 0.108(14) 0.24(2) -0.104(17) -0.024(12) -0.009(10)
C123 0.066(11) 0.157(13) 0.067(9) -0.034(10) -0.008(9) -0.012(10)
C124 0.073(7) 0.119(11) 0.058(7) 0.002(7) 0.010(6) -0.004(7)
C125 0.066(7) 0.087(9) 0.136(13) 0.057(9) -0.020(7) 0.007(6)
C23A 0.058(10) 0.144(17) 0.054(11) -0.026(12) -0.039(9) 0.008(13)
C24A 0.073(18) 0.135(15) 0.062(14) 0.023(16) -0.013(14) 0.044(15)
C25A 0.27(4) 0.09(2) 0.10(2) 0.061(18) -0.10(2) -0.04(3)
C126 0.212(14) 0.098(11) 0.115(13) 0.011(9) -0.006(12) 0.035(10)
C127 0.196(11) 0.069(6) 0.074(7) -0.014(5) -0.009(7) 0.038(6)
C128 0.185(12) 0.063(6) 0.111(11) -0.020(6) -0.014(9) 0.035(7)
C129 0.196(13) 0.061(7) 0.126(12) -0.016(7) 0.002(10) 0.027(6)
C130 0.192(12) 0.071(7) 0.107(10) -0.013(7) 0.003(10) 0.025(8)
C131 0.185(12) 0.093(9) 0.070(10) -0.007(7) -0.026(9) 0.043(8)
C132 0.204(11) 0.074(7) 0.051(6) -0.003(5) -0.021(7) 0.050(7)
C26A 0.21(2) 0.13(3) 0.09(2) -0.01(2) 0.03(2) 0.068(17)
C32A 0.216(18) 0.099(12) 0.098(16) -0.006(14) -0.045(16) 0.009(13)
C31A 0.214(16) 0.090(10) 0.093(16) 0.003(14) -0.030(15) 0.052(13)
C27A 0.181(14) 0.093(11) 0.085(13) -0.010(11) -0.004(12) 0.047(10)
C28A 0.179(16) 0.084(12) 0.110(16) -0.037(13) 0.027(15) 0.018(11)
C29A 0.169(16) 0.103(12) 0.114(18) -0.027(15) 0.009(15) 0.002(14)
C30A 0.182(18) 0.107(15) 0.097(19) -0.009(17) -0.028(16) -0.008(14)
C133 0.140(10) 0.143(9) 0.145(9) -0.052(8) -0.032(8) 0.015(8)
C134 0.078(5) 0.083(4) 0.118(6) -0.004(4) -0.027(5) 0.006(4)
C135 0.095(6) 0.107(5) 0.109(6) 0.022(4) -0.020(5) 0.013(5)
C136 0.070(5) 0.070(4) 0.144(7) 0.020(4) -0.004(5) 0.000(4)
C137 0.080(5) 0.069(4) 0.130(6) 0.006(4) 0.005(5) 0.006(4)
C138 0.069(4) 0.070(4) 0.124(6) -0.001(4) 0.004(5) 0.005(4)
C139 0.070(4) 0.064(4) 0.112(5) 0.004(4) -0.003(4) -0.006(3)

loop_
_geom_bond_atom_site_label_1
_geom_bond_atom_site_label_2
_geom_bond_distance
_geom_bond_site_symmetry_2
_geom_bond_publ_flag
K1 P1 3.3727(15) . ?
K1 P2 4.1878(16) . ?
K1 P7 3.8102(16) . ?
K1 P8 3.8380(16) . ?
K1 C53 3.235(4) . ?
K2 P3 3.8124(16) . ?
K2 P4 3.8887(16) . ?
K2 P5 3.3434(15) 4_676 ?
K2 P6 3.8124(15) 4_676 ?
K2 C4 3.281(4) . ?
K3 P7 3.5515(17) . ?
K3 P8 3.3855(17) . ?
K3 N1 2.778(9) . ?
K3 N2 2.847(7) . ?
K3 N3 2.888(7) . ?
K3 O1 2.798(10) . ?
K3 O2 2.788(8) . ?
K4 P3 3.3992(16) . ?
K4 P4 3.2739(16) . ?
K4 O3 2.738(5) . ?
K4 O4 2.725(6) . ?
K4 O5 2.671(11) . ?
K4 O5A 2.818(19) . ?
K4 O6 2.727(10) . ?
K4 O6A 2.732(17) . ?
P1 C1 1.755(4) . ?
P1 C5 1.854(5) . ?
P1 C11 1.864(5) . ?
P2 C1 1.746(4) . ?
P2 C17 1.846(4) . ?
P2 C23 1.863(4) . ?
P3 C4 1.754(4) . ?
P3 C29 1.854(5) . ?
P3 C35 1.847(4) . ?
P4 C4 1.761(4) . ?
P4 C41 1.856(5) . ?
P4 C46 1.862(4) . ?
P5 K2 3.3434(15) 4_575 ?
P5 C56 1.748(4) . ?
P5 C57 1.849(5) . ?
P5 C63 1.862(5) . ?
P6 K2 3.8124(15) 4_575 ?
P6 C56 1.741(5) . ?
P6 C69 1.848(4) . ?
P6 C75 1.866(4) . ?
P7 C53 1.764(4) . ?
P7 C81 1.858(4) . ?
P7 C87 1.863(5) . ?
P8 C53 1.753(4) . ?
P8 C93 1.843(5) . ?
P8 C99 1.863(5) . ?
N1 C105 1.54(3) . ?
N1 C106 1.296(16) . ?
N1 C107 1.385(15) . ?
N2 C108 1.565(19) . ?
N2 C109 1.440(15) . ?
N2 C110 1.482(13) . ?
N3 C111 1.455(14) . ?
N3 C112 1.500(13) . ?
N3 C113 1.369(15) . ?
O1 C114 1.470(17) . ?
O1 C115 1.389(13) . ?
O2 C116 1.514(16) . ?
O2 C117 1.316(16) . ?
O3 C118 1.384(11) . ?
O3 C119 1.383(11) . ?
O4 C120 1.387(12) . ?
O4 C121 1.437(11) . ?
O5 C122 1.449(19) . ?
O5 C123 1.59(3) . ?
O5A C22A 1.42(2) . ?
O5A C23A 1.41(3) . ?
O6 C124 1.424(18) . ?
O6 C125 1.372(19) . ?
O6A C24A 1.41(5) . ?
O6A C25A 1.39(2) . ?
C1 C2 1.530(5) . ?
C2 C3 1.541(5) . ?
C3 C4 1.535(5) . ?
C5 C6 1.398(7) . ?
C5 C10 1.399(7) . ?
C6 C7 1.386(7) . ?
C7 C8 1.383(10) . ?
C8 C9 1.386(11) . ?
C9 C10 1.386(8) . ?
C11 C12 1.394(7) . ?
C11 C16 1.408(7) . ?
C12 C13 1.399(8) . ?
C13 C14 1.391(9) . ?
C14 C15 1.366(9) . ?
C15 C16 1.392(8) . ?
C17 C18 1.382(7) . ?
C17 C22 1.408(6) . ?
C18 C19 1.397(6) . ?
C19 C20 1.385(8) . ?
C20 C21 1.364(9) . ?
C21 C22 1.393(7) . ?
C23 C24 1.395(6) . ?
C23 C28 1.402(6) . ?
C24 C25 1.398(7) . ?
C25 C26 1.381(8) . ?
C26 C27 1.389(8) . ?
C27 C28 1.385(7) . ?
C29 C30 1.406(7) . ?
C29 C34 1.381(7) . ?
C30 C31 1.375(9) . ?
C31 C32 1.370(10) . ?
C32 C33 1.375(9) . ?
C33 C34 1.399(7) . ?
C35 C36 1.395(6) . ?
C35 C40 1.411(6) . ?
C36 C37 1.389(7) . ?
C37 C38 1.379(7) . ?
C38 C39 1.393(7) . ?
C39 C40 1.371(7) . ?
C41 C42 1.390(7) . ?
C41 C47 1.407(6) . ?
C42 C43 1.392(7) . ?
C43 C44 1.390(9) . ?
C44 C45 1.372(10) . ?
C45 C47 1.368(9) . ?
C46 C48 1.375(6) . ?
C46 C52 1.403(6) . ?
C48 C49 1.394(7) . ?
C49 C50 1.379(7) . ?
C50 C51 1.379(8) . ?
C51 C52 1.388(7) . ?
C53 C54 1.532(6) . ?
C54 C55 1.523(6) . ?
C55 C56 1.530(6) . ?
C57 C58 1.391(7) . ?
C57 C62 1.401(7) . ?
C58 C59 1.394(8) . ?
C59 C60 1.389(10) . ?
C60 C61 1.365(10) . ?
C61 C62 1.390(8) . ?
C63 C64 1.395(7) . ?
C63 C68 1.376(8) . ?
C64 C65 1.396(8) . ?
C65 C66 1.372(9) . ?
C66 C67 1.373(10) . ?
C67 C68 1.409(9) . ?
C69 C70 1.406(7) . ?
C69 C74 1.395(7) . ?
C70 C71 1.406(8) . ?
C71 C72 1.378(12) . ?
C72 C73 1.372(11) . ?
C73 C74 1.404(7) . ?
C75 C76 1.394(6) . ?
C75 C80 1.406(6) . ?
C76 C77 1.400(6) . ?
C77 C78 1.385(7) . ?
C78 C79 1.372(8) . ?
C79 C80 1.388(7) . ?
C81 C82 1.400(7) . ?
C81 C86 1.384(7) . ?
C82 C83 1.395(8) . ?
C83 C84 1.363(10) . ?
C84 C85 1.387(9) . ?
C85 C86 1.395(7) . ?
C87 C88 1.397(6) . ?
C87 C92 1.396(6) . ?
C88 C89 1.385(7) . ?
C89 C90 1.394(7) . ?
C90 C91 1.383(8) . ?
C91 C92 1.385(8) . ?
C93 C94 1.374(8) . ?
C93 C98 1.420(8) . ?
C94 C95 1.456(9) . ?
C95 C96 1.354(10) . ?
C96 C97 1.331(10) . ?
C97 C98 1.352(9) . ?
C99 C100 1.410(7) . ?
C99 C104 1.369(7) . ?
C100 C101 1.397(8) . ?
C101 C102 1.364(9) . ?
C102 C103 1.358(9) . ?
C103 C104 1.396(8) . ?
C107 C108 1.49(2) . ?
C110 C111 1.462(17) . ?
C115 C116 1.699(19) . ?
C119 C120 1.475(16) . ?
C123 C124 1.42(3) . ?
C23A C24A 1.44(4) . ?
C126 C127 1.57(2) . ?
C127 C128 1.3900 . ?
C127 C132 1.3900 . ?
C128 C129 1.3900 . ?
C129 C130 1.3900 . ?
C130 C131 1.3900 . ?
C131 C132 1.3900 . ?
C26A C27A 1.31(5) . ?
C32A C31A 1.3900 . ?
C32A C30A 1.3900 . ?
C31A C27A 1.3900 . ?
C27A C28A 1.3900 . ?
C28A C29A 1.3900 . ?
C29A C30A 1.3900 . ?
C133 C134 1.477(14) . ?
C134 C135 1.416(13) . ?
C134 C139 1.378(13) . ?
C135 C136 1.388(14) . ?
C136 C137 1.364(14) . ?
C137 C138 1.343(12) . ?
C138 C139 1.362(12) . ?
